data_2229921
loop_
_publ_author_name
'Dumitru, Florina'
'\,Serb, Mihaela-Diana'
'Englert, Ulli'

_publ_section_title
;
 Pyridine-2,6-dicarboxaldehyde bis[(diphenylmethylidene)hydrazone]
;
_journal_coeditor_code BT5500
_journal_issue 5
_journal_name_full 'Acta Crystallographica Section E'
_journal_page_first o1030
_journal_paper_doi 10.1107/S1600536811011238
_journal_volume 67
_journal_year 2011
_chemical_formula_iupac 'C33 H25 N5'
_chemical_formula_moiety 'C33 H25 N5'
_chemical_formula_sum 'C33 H25 N5'
_chemical_formula_weight 491.58
_chemical_name_systematic
;
2,6-bis({[2-(diphenylmethylidene)hydrazin-1-ylidene]methyl})pyridine
;
_space_group_IT_number 15
_symmetry_cell_setting monoclinic
_symmetry_space_group_name_Hall '-C 2yc'
_symmetry_space_group_name_H-M 'C 1 2/c 1'
_atom_sites_solution_hydrogens geom
_atom_sites_solution_primary direct
_atom_sites_solution_secondary difmap
_cell_angle_alpha 90.00
_cell_angle_beta 106.742(4)
_cell_angle_gamma 90.00
_cell_formula_units_Z 8
_cell_length_a 23.702(5)
_cell_length_b 12.344(3)
_cell_length_c 18.758(4)
_cell_measurement_reflns_used 1380
_cell_measurement_temperature 100(2)
_cell_measurement_theta_max 20.14
_cell_measurement_theta_min 2.27
_cell_volume 5256(2)
_computing_cell_refinement 'SAINT-Plus (Bruker, 1999)'
_computing_data_collection 'SMART (Bruker, 2001)'
_computing_data_reduction 'SAINT-Plus (Bruker, 1999)'
_computing_molecular_graphics 'PLATON (Spek, 2009)'
_computing_publication_material 'SHELXL97 (Sheldrick, 2008)'
_computing_structure_refinement 'SHELXL97 (Sheldrick, 2008)'
_computing_structure_solution 'SHELXS97 (Sheldrick, 2008)'
_diffrn_ambient_temperature 100(2)
_diffrn_measured_fraction_theta_full .995
_diffrn_measured_fraction_theta_max .995
_diffrn_measurement_device_type 'Bruker SMART APEX CCD'
_diffrn_measurement_method '\w scans'
_diffrn_radiation_monochromator graphite
_diffrn_radiation_source 'fine-focus sealed tube'
_diffrn_radiation_type MoK\a
_diffrn_radiation_wavelength 0.71073
_diffrn_reflns_av_R_equivalents 0.0903
_diffrn_reflns_av_sigmaI/netI 0.0632
_diffrn_reflns_limit_h_max 29
_diffrn_reflns_limit_h_min -29
_diffrn_reflns_limit_k_max 15
_diffrn_reflns_limit_k_min -15
_diffrn_reflns_limit_l_max 23
_diffrn_reflns_limit_l_min -23
_diffrn_reflns_number 30994
_diffrn_reflns_theta_full 26.42
_diffrn_reflns_theta_max 26.42
_diffrn_reflns_theta_min 2.27
_diffrn_standards_decay_% 0
_exptl_absorpt_coefficient_mu 0.075
_exptl_absorpt_correction_T_max 0.9940
_exptl_absorpt_correction_T_min 0.9706
_exptl_absorpt_correction_type multi-scan
_exptl_absorpt_process_details '(SADABS; Bruker, 2004)'
_exptl_crystal_colour yellow
_exptl_crystal_density_diffrn 1.243
_exptl_crystal_density_method 'not measured'
_exptl_crystal_description fragment
_exptl_crystal_F_000 2064
_exptl_crystal_size_max 0.40
_exptl_crystal_size_mid 0.17
_exptl_crystal_size_min 0.08
_refine_diff_density_max .208
_refine_diff_density_min -.210
_refine_ls_extinction_method none
_refine_ls_goodness_of_fit_ref 1.035
_refine_ls_hydrogen_treatment constr
_refine_ls_matrix_type full
_refine_ls_number_parameters 343
_refine_ls_number_reflns 5391
_refine_ls_number_restraints 0
_refine_ls_restrained_S_all 1.035
_refine_ls_R_factor_all 0.0788
_refine_ls_R_factor_gt 0.0479
_refine_ls_shift/su_max 0.001
_refine_ls_shift/su_mean 0.000
_refine_ls_structure_factor_coef Fsqd
_refine_ls_weighting_details 'calc w=1/[\s^2^(Fo^2^)+(0.0352P)^2^+2.9488P] where P=(Fo^2^+2Fc^2^)/3'
_refine_ls_weighting_scheme calc
_refine_ls_wR_factor_gt 0.1024
_refine_ls_wR_factor_ref 0.1168
_reflns_number_gt 3723
_reflns_number_total 5391
_reflns_threshold_expression I>2\s(I)
_cod_data_source_file bt5500.cif
_cod_data_source_block I
_cod_original_cell_volume 5255.3(19)
_cod_original_sg_symbol_H-M 'C 2/c'
_cod_database_code 2229921
_cod_database_fobs_code 2229921

loop_
_symmetry_equiv_pos_as_xyz
'x, y, z'
'-x, y, -z+1/2'
'x+1/2, y+1/2, z'
'-x+1/2, y+1/2, -z+1/2'
'-x, -y, -z'
'x, -y, z-1/2'
'-x+1/2, -y+1/2, -z'
'x+1/2, -y+1/2, z-1/2'

loop_
_atom_site_type_symbol
_atom_site_label
_atom_site_fract_x
_atom_site_fract_y
_atom_site_fract_z
_atom_site_U_iso_or_equiv
_atom_site_adp_type
_atom_site_calc_flag
_atom_site_refinement_flags
_atom_site_occupancy
_atom_site_disorder_assembly
_atom_site_disorder_group
N N1 0.61026(7) 0.42994(12) 0.40175(8) 0.0224(4) Uani d . 1 . .
N N2 0.48535(6) 0.36138(12) 0.46057(8) 0.0234(4) Uani d . 1 . .
N N3 0.42988(6) 0.41191(12) 0.44402(8) 0.0230(4) Uani d . 1 . .
N N4 0.75138(7) 0.44728(13) 0.37188(9) 0.0250(4) Uani d . 1 . .
N N5 0.77596(7) 0.53493(13) 0.34311(9) 0.0253(4) Uani d . 1 . .
C C1 0.65304(8) 0.23302(16) 0.46965(11) 0.0276(5) Uani d . 1 . .
H H1 0.6677 0.1664 0.4931 0.033 Uiso calc R 1 . .
C C2 0.68692(8) 0.29596(15) 0.43668(10) 0.0260(4) Uani d . 1 . .
H H2 0.7249 0.2723 0.4358 0.031 Uiso calc R 1 . .
C C3 0.66450(8) 0.39407(15) 0.40490(10) 0.0218(4) Uani d . 1 . .
C C4 0.59769(8) 0.26889(15) 0.46784(10) 0.0246(4) Uani d . 1 . .
H H4 0.5735 0.2273 0.4900 0.029 Uiso calc R 1 . .
C C5 0.57755(8) 0.36729(15) 0.43294(10) 0.0214(4) Uani d . 1 . .
C C6 0.51856(8) 0.40877(15) 0.42733(10) 0.0219(4) Uani d . 1 . .
H H6 0.5048 0.4718 0.3986 0.026 Uiso calc R 1 . .
C C7 0.39333(8) 0.36647(14) 0.47450(10) 0.0207(4) Uani d . 1 . .
C C8 0.40803(7) 0.26922(14) 0.52396(10) 0.0204(4) Uani d . 1 . .
C C9 0.40873(8) 0.27596(16) 0.59825(10) 0.0254(4) Uani d . 1 . .
H H9 0.3990 0.3423 0.6174 0.031 Uiso calc R 1 . .
C C10 0.42363(8) 0.18627(17) 0.64447(11) 0.0307(5) Uani d . 1 . .
H H10 0.4245 0.1918 0.6953 0.037 Uiso calc R 1 . .
C C11 0.43716(9) 0.08927(16) 0.61696(11) 0.0303(5) Uani d . 1 . .
H H11 0.4474 0.0280 0.6487 0.036 Uiso calc R 1 . .
C C12 0.43578(8) 0.08137(16) 0.54286(11) 0.0279(5) Uani d . 1 . .
H H12 0.4445 0.0142 0.5236 0.033 Uiso calc R 1 . .
C C13 0.42185(8) 0.17068(15) 0.49684(11) 0.0249(4) Uani d . 1 . .
H H13 0.4217 0.1649 0.4463 0.030 Uiso calc R 1 . .
C C14 0.33326(8) 0.41441(14) 0.45463(10) 0.0209(4) Uani d . 1 . .
C C15 0.32071(8) 0.50628(15) 0.40943(10) 0.0256(4) Uani d . 1 . .
H H15 0.3512 0.5399 0.3939 0.031 Uiso calc R 1 . .
C C16 0.26442(9) 0.54899(16) 0.38698(11) 0.0287(5) Uani d . 1 . .
H H16 0.2564 0.6111 0.3558 0.034 Uiso calc R 1 . .
C C17 0.21974(9) 0.50112(16) 0.40998(11) 0.0289(5) Uani d . 1 . .
H H17 0.1810 0.5301 0.3942 0.035 Uiso calc R 1 . .
C C18 0.23155(8) 0.41164(16) 0.45561(12) 0.0299(5) Uani d . 1 . .
H H18 0.2010 0.3796 0.4720 0.036 Uiso calc R 1 . .
C C19 0.28792(8) 0.36812(15) 0.47775(11) 0.0265(4) Uani d . 1 . .
H H19 0.2957 0.3061 0.5090 0.032 Uiso calc R 1 . .
C C20 0.69872(8) 0.46825(15) 0.37254(10) 0.0239(4) Uani d . 1 . .
H H20 0.6811 0.5343 0.3513 0.029 Uiso calc R 1 . .
C C21 0.82136(8) 0.51081(15) 0.32125(9) 0.0209(4) Uani d . 1 . .
C C22 0.84387(8) 0.39924(15) 0.31789(10) 0.0211(4) Uani d . 1 . .
C C23 0.90133(8) 0.37120(16) 0.35746(10) 0.0267(4) Uani d . 1 . .
H H23 0.9265 0.4241 0.3873 0.032 Uiso calc R 1 . .
C C24 0.92223(9) 0.26719(16) 0.35387(11) 0.0313(5) Uani d . 1 . .
H H24 0.9611 0.2484 0.3820 0.038 Uiso calc R 1 . .
C C25 0.88609(9) 0.19091(17) 0.30904(12) 0.0339(5) Uani d . 1 . .
H H25 0.9004 0.1197 0.3059 0.041 Uiso calc R 1 . .
C C26 0.82924(9) 0.21799(16) 0.26881(12) 0.0340(5) Uani d . 1 . .
H H26 0.8046 0.1655 0.2378 0.041 Uiso calc R 1 . .
C C27 0.80817(8) 0.32135(16) 0.27363(11) 0.0277(5) Uani d . 1 . .
H H27 0.7689 0.3392 0.2464 0.033 Uiso calc R 1 . .
C C28 0.85117(8) 0.60294(15) 0.29616(10) 0.0220(4) Uani d . 1 . .
C C29 0.83879(8) 0.71002(15) 0.31126(10) 0.0246(4) Uani d . 1 . .
H H29 0.8104 0.7240 0.3370 0.030 Uiso calc R 1 . .
C C30 0.86733(9) 0.79540(16) 0.28925(10) 0.0282(5) Uani d . 1 . .
H H30 0.8583 0.8676 0.2997 0.034 Uiso calc R 1 . .
C C31 0.90906(9) 0.77644(17) 0.25204(10) 0.0309(5) Uani d . 1 . .
H H31 0.9294 0.8353 0.2380 0.037 Uiso calc R 1 . .
C C32 0.92088(9) 0.67150(17) 0.23551(11) 0.0318(5) Uani d . 1 . .
H H32 0.9488 0.6583 0.2089 0.038 Uiso calc R 1 . .
C C33 0.89241(8) 0.58532(16) 0.25738(10) 0.0273(4) Uani d . 1 . .
H H33 0.9011 0.5134 0.2458 0.033 Uiso calc R 1 . .

loop_
_atom_site_aniso_label
_atom_site_aniso_U_11
_atom_site_aniso_U_22
_atom_site_aniso_U_33
_atom_site_aniso_U_12
_atom_site_aniso_U_13
_atom_site_aniso_U_23
N1 0.0201(8) 0.0261(9) 0.0225(8) 0.0002(7) 0.0088(7) 0.0003(7)
N2 0.0173(8) 0.0262(9) 0.0276(9) 0.0014(7) 0.0079(7) -0.0006(7)
N3 0.0173(8) 0.0247(9) 0.0277(9) 0.0011(7) 0.0075(7) -0.0011(7)
N4 0.0230(9) 0.0262(9) 0.0297(9) 0.0000(7) 0.0136(7) 0.0020(7)
N5 0.0226(9) 0.0271(9) 0.0296(9) -0.0010(7) 0.0128(7) 0.0028(7)
C1 0.0253(11) 0.0254(11) 0.0325(11) 0.0033(9) 0.0090(9) 0.0058(9)
C2 0.0201(10) 0.0312(11) 0.0286(10) 0.0038(8) 0.0102(8) 0.0016(8)
C3 0.0182(10) 0.0273(11) 0.0213(9) 0.0016(8) 0.0078(8) -0.0014(8)
C4 0.0223(10) 0.0266(11) 0.0275(10) 0.0002(8) 0.0114(8) 0.0030(8)
C5 0.0194(10) 0.0257(10) 0.0201(9) -0.0015(8) 0.0070(8) -0.0018(8)
C6 0.0204(10) 0.0234(10) 0.0227(10) 0.0007(8) 0.0076(8) 0.0010(8)
C7 0.0190(9) 0.0208(10) 0.0231(10) -0.0029(8) 0.0072(8) -0.0041(8)
C8 0.0128(9) 0.0237(10) 0.0255(10) -0.0016(7) 0.0069(8) 0.0000(8)
C9 0.0220(10) 0.0277(11) 0.0297(11) 0.0039(8) 0.0124(8) -0.0004(8)
C10 0.0286(11) 0.0417(13) 0.0264(11) 0.0061(10) 0.0153(9) 0.0065(9)
C11 0.0279(11) 0.0315(12) 0.0351(12) 0.0041(9) 0.0148(9) 0.0103(9)
C12 0.0249(11) 0.0228(11) 0.0381(12) 0.0023(8) 0.0127(9) 0.0003(9)
C13 0.0215(10) 0.0278(11) 0.0258(10) -0.0007(8) 0.0073(8) -0.0014(8)
C14 0.0210(10) 0.0197(10) 0.0227(10) 0.0008(8) 0.0073(8) -0.0038(8)
C15 0.0224(10) 0.0270(11) 0.0295(10) 0.0004(8) 0.0107(8) 0.0021(8)
C16 0.0284(11) 0.0256(11) 0.0318(11) 0.0052(9) 0.0083(9) 0.0050(9)
C17 0.0185(10) 0.0296(11) 0.0370(12) 0.0050(8) 0.0054(9) -0.0023(9)
C18 0.0182(10) 0.0277(11) 0.0462(13) -0.0004(8) 0.0130(9) 0.0020(9)
C19 0.0197(10) 0.0235(10) 0.0366(11) -0.0006(8) 0.0085(9) 0.0037(9)
C20 0.0216(10) 0.0265(10) 0.0261(10) 0.0032(8) 0.0110(8) 0.0015(8)
C21 0.0168(9) 0.0275(10) 0.0188(9) -0.0010(8) 0.0059(7) -0.0007(8)
C22 0.0199(10) 0.0249(10) 0.0218(9) -0.0005(8) 0.0115(8) 0.0008(8)
C23 0.0241(10) 0.0328(11) 0.0249(10) 0.0009(9) 0.0096(8) -0.0005(8)
C24 0.0269(11) 0.0374(12) 0.0326(11) 0.0109(9) 0.0135(9) 0.0087(9)
C25 0.0422(13) 0.0255(11) 0.0448(13) 0.0059(10) 0.0297(11) 0.0063(10)
C26 0.0335(12) 0.0293(12) 0.0456(13) -0.0081(9) 0.0218(10) -0.0095(10)
C27 0.0199(10) 0.0310(11) 0.0344(11) -0.0040(9) 0.0113(9) -0.0047(9)
C28 0.0167(9) 0.0285(11) 0.0202(9) -0.0028(8) 0.0043(8) -0.0005(8)
C29 0.0220(10) 0.0293(11) 0.0221(10) 0.0007(8) 0.0057(8) 0.0007(8)
C30 0.0311(11) 0.0255(11) 0.0245(10) -0.0009(9) 0.0026(9) 0.0023(8)
C31 0.0303(11) 0.0359(12) 0.0248(10) -0.0098(9) 0.0050(9) 0.0050(9)
C32 0.0283(11) 0.0408(13) 0.0300(11) -0.0060(9) 0.0140(9) -0.0004(9)
C33 0.0248(11) 0.0303(11) 0.0289(11) -0.0018(9) 0.0111(9) -0.0022(9)

loop_
_atom_type_symbol
_atom_type_description
_atom_type_scat_dispersion_real
_atom_type_scat_dispersion_imag
_atom_type_scat_source
C C .0033 .0016 'International Tables Vol C Tables 4.2.6.8 and 6.1.1.4'
H H .0000 .0000 'International Tables Vol C Tables 4.2.6.8 and 6.1.1.4'
N N .0061 .0033 'International Tables Vol C Tables 4.2.6.8 and 6.1.1.4'

loop_
_geom_angle_atom_site_label_1
_geom_angle_atom_site_label_2
_geom_angle_atom_site_label_3
_geom_angle_site_symmetry_1
_geom_angle_site_symmetry_3
_geom_angle
_geom_angle_publ_flag
C5 N1 C3 . . 117.13(16) ?
C6 N2 N3 . . 110.94(15) ?
C7 N3 N2 . . 114.33(15) ?
C20 N4 N5 . . 111.17(15) ?
C21 N5 N4 . . 114.78(15) ?
C4 C1 C2 . . 118.69(18) ?
C4 C1 H1 . . 120.7 ?
C2 C1 H1 . . 120.7 ?
C1 C2 C3 . . 118.84(18) ?
C1 C2 H2 . . 120.6 ?
C3 C2 H2 . . 120.6 ?
N1 C3 C2 . . 123.35(17) ?
N1 C3 C20 . . 114.35(16) ?
C2 C3 C20 . . 122.30(17) ?
C1 C4 C5 . . 119.08(18) ?
C1 C4 H4 . . 120.5 ?
C5 C4 H4 . . 120.5 ?
N1 C5 C4 . . 122.86(17) ?
N1 C5 C6 . . 115.26(16) ?
C4 C5 C6 . . 121.88(17) ?
N2 C6 C5 . . 120.97(17) ?
N2 C6 H6 . . 119.5 ?
C5 C6 H6 . . 119.5 ?
N3 C7 C14 . . 115.53(16) ?
N3 C7 C8 . . 123.75(16) ?
C14 C7 C8 . . 120.66(15) ?
C9 C8 C13 . . 118.80(17) ?
C9 C8 C7 . . 120.45(16) ?
C13 C8 C7 . . 120.75(16) ?
C10 C9 C8 . . 120.36(18) ?
C10 C9 H9 . . 119.8 ?
C8 C9 H9 . . 119.8 ?
C11 C10 C9 . . 120.28(18) ?
C11 C10 H10 . . 119.9 ?
C9 C10 H10 . . 119.9 ?
C10 C11 C12 . . 119.77(18) ?
C10 C11 H11 . . 120.1 ?
C12 C11 H11 . . 120.1 ?
C13 C12 C11 . . 120.26(18) ?
C13 C12 H12 . . 119.9 ?
C11 C12 H12 . . 119.9 ?
C12 C13 C8 . . 120.52(18) ?
C12 C13 H13 . . 119.7 ?
C8 C13 H13 . . 119.7 ?
C19 C14 C15 . . 118.32(17) ?
C19 C14 C7 . . 121.87(16) ?
C15 C14 C7 . . 119.78(17) ?
C16 C15 C14 . . 120.84(18) ?
C16 C15 H15 . . 119.6 ?
C14 C15 H15 . . 119.6 ?
C15 C16 C17 . . 119.98(18) ?
C15 C16 H16 . . 120.0 ?
C17 C16 H16 . . 120.0 ?
C18 C17 C16 . . 119.95(18) ?
C18 C17 H17 . . 120.0 ?
C16 C17 H17 . . 120.0 ?
C17 C18 C19 . . 120.17(19) ?
C17 C18 H18 . . 119.9 ?
C19 C18 H18 . . 119.9 ?
C18 C19 C14 . . 120.72(18) ?
C18 C19 H19 . . 119.6 ?
C14 C19 H19 . . 119.6 ?
N4 C20 C3 . . 122.41(17) ?
N4 C20 H20 . . 118.8 ?
C3 C20 H20 . . 118.8 ?
N5 C21 C22 . . 124.72(17) ?
N5 C21 C28 . . 116.10(16) ?
C22 C21 C28 . . 119.16(16) ?
C27 C22 C23 . . 118.72(18) ?
C27 C22 C21 . . 120.22(17) ?
C23 C22 C21 . . 121.04(17) ?
C24 C23 C22 . . 120.84(19) ?
C24 C23 H23 . . 119.6 ?
C22 C23 H23 . . 119.6 ?
C25 C24 C23 . . 119.56(19) ?
C25 C24 H24 . . 120.2 ?
C23 C24 H24 . . 120.2 ?
C26 C25 C24 . . 120.19(19) ?
C26 C25 H25 . . 119.9 ?
C24 C25 H25 . . 119.9 ?
C25 C26 C27 . . 120.07(19) ?
C25 C26 H26 . . 120.0 ?
C27 C26 H26 . . 120.0 ?
C26 C27 C22 . . 120.60(19) ?
C26 C27 H27 . . 119.7 ?
C22 C27 H27 . . 119.7 ?
C33 C28 C29 . . 118.18(17) ?
C33 C28 C21 . . 121.01(17) ?
C29 C28 C21 . . 120.81(17) ?
C30 C29 C28 . . 120.78(18) ?
C30 C29 H29 . . 119.6 ?
C28 C29 H29 . . 119.6 ?
C29 C30 C31 . . 120.34(19) ?
C29 C30 H30 . . 119.8 ?
C31 C30 H30 . . 119.8 ?
C32 C31 C30 . . 119.52(19) ?
C32 C31 H31 . . 120.2 ?
C30 C31 H31 . . 120.2 ?
C31 C32 C33 . . 120.49(19) ?
C31 C32 H32 . . 119.8 ?
C33 C32 H32 . . 119.8 ?
C32 C33 C28 . . 120.67(19) ?
C32 C33 H33 . . 119.7 ?
C28 C33 H33 . . 119.7 ?

loop_
_geom_bond_atom_site_label_1
_geom_bond_atom_site_label_2
_geom_bond_site_symmetry_2
_geom_bond_distance
_geom_bond_publ_flag
N1 C5 . 1.343(2) ?
N1 C3 . 1.345(2) ?
N2 C6 . 1.278(2) ?
N2 N3 . 1.407(2) ?
N3 C7 . 1.295(2) ?
N4 C20 . 1.278(2) ?
N4 N5 . 1.408(2) ?
N5 C21 . 1.292(2) ?
C1 C4 . 1.376(3) ?
C1 C2 . 1.385(3) ?
C1 H1 . 0.95 ?
C2 C3 . 1.386(3) ?
C2 H2 . 0.95 ?
C3 C20 . 1.466(3) ?
C4 C5 . 1.397(3) ?
C4 H4 . 0.95 ?
C5 C6 . 1.464(2) ?
C6 H6 . 0.95 ?
C7 C14 . 1.487(2) ?
C7 C8 . 1.496(2) ?
C8 C9 . 1.391(3) ?
C8 C13 . 1.393(3) ?
C9 C10 . 1.388(3) ?
C9 H9 . 0.95 ?
C10 C11 . 1.378(3) ?
C10 H10 . 0.95 ?
C11 C12 . 1.384(3) ?
C11 H11 . 0.95 ?
C12 C13 . 1.380(3) ?
C12 H12 . 0.95 ?
C13 H13 . 0.95 ?
C14 C19 . 1.392(3) ?
C14 C15 . 1.396(3) ?
C15 C16 . 1.383(3) ?
C15 H15 . 0.95 ?
C16 C17 . 1.385(3) ?
C16 H16 . 0.95 ?
C17 C18 . 1.376(3) ?
C17 H17 . 0.95 ?
C18 C19 . 1.388(3) ?
C18 H18 . 0.95 ?
C19 H19 . 0.95 ?
C20 H20 . 0.95 ?
C21 C22 . 1.485(3) ?
C21 C28 . 1.485(3) ?
C22 C27 . 1.387(3) ?
C22 C23 . 1.394(3) ?
C23 C24 . 1.385(3) ?
C23 H23 . 0.95 ?
C24 C25 . 1.383(3) ?
C24 H24 . 0.95 ?
C25 C26 . 1.383(3) ?
C25 H25 . 0.95 ?
C26 C27 . 1.383(3) ?
C26 H26 . 0.95 ?
C27 H27 . 0.95 ?
C28 C33 . 1.393(3) ?
C28 C29 . 1.400(3) ?
C29 C30 . 1.378(3) ?
C29 H29 . 0.95 ?
C30 C31 . 1.385(3) ?
C30 H30 . 0.95 ?
C31 C32 . 1.379(3) ?
C31 H31 . 0.95 ?
C32 C33 . 1.384(3) ?
C32 H32 . 0.95 ?
C33 H33 . 0.95 ?

loop_
_cod_related_entry_id
_cod_related_entry_database
_cod_related_entry_code
1 ChemSpider 30656624
